data_2013455
loop_
_publ_author_name
'Howie, R. Alan'
'Jabbar, Abdul'
'Lewis, John R.'
'Nizami, Shaikh S.'
'Ritchie, Craig F.'

_publ_section_title
;
 2-(2,1-Benzoxazol-3-yl)-3,5-dimethoxyphenol and
 3-phenyl-2,1-benzoxazole
;
_journal_issue 9
_journal_name_full 'Acta Crystallographica Section C'
_journal_page_first o516
_journal_page_last o519
_journal_paper_doi 10.1107/S0108270103015713
_journal_volume 59
_journal_year 2003
_chemical_formula_iupac 'C15 H13 N O4'
_chemical_formula_moiety 'C15 H13 N O4'
_chemical_formula_sum 'C15 H13 N O4'
_chemical_formula_weight 271.26
_chemical_name_systematic
;
2-(2,1-Benzoxazol-3-yl)-3,5-dimethoxyphenol
;
_space_group_IT_number 19
_symmetry_cell_setting orthorhombic
_symmetry_space_group_name_Hall 'P 2ac 2ab'
_symmetry_space_group_name_H-M 'P 21 21 21'
_atom_sites_solution_hydrogens geom
_atom_sites_solution_primary direct
_atom_sites_solution_secondary difmap
_audit_creation_method SHELXL-97
_cell_angle_alpha 90.00
_cell_angle_beta 90.00
_cell_angle_gamma 90.00
_cell_formula_units_Z 4
_cell_length_a 6.941(3)
_cell_length_b 7.277(3)
_cell_length_c 26.418(10)
_cell_measurement_reflns_used 15
_cell_measurement_temperature 298(2)
_cell_measurement_theta_max 12.4
_cell_measurement_theta_min 9.0
_cell_volume 1334.4(9)
_computing_cell_refinement 'Nicolet P3 Software'
_computing_data_collection 'Nicolet P3 Software (Nicolet, 1980)'
_computing_data_reduction 'RDNIC (Howie, 1980)'
_computing_molecular_graphics 'ORTEP-3 for Windows (Farrugia, 1997)'
_computing_publication_material SHELXL97
_computing_structure_refinement 'SHELXL97 (Sheldrick, 1997)'
_computing_structure_solution 'SHELXS86 (Sheldrick, 1990)'
_diffrn_ambient_temperature 298(2)
_diffrn_measured_fraction_theta_full 0.999
_diffrn_measured_fraction_theta_max 0.999
_diffrn_measurement_device_type 'Nicolet P3'
_diffrn_measurement_method \q-2\q
_diffrn_radiation_monochromator graphite
_diffrn_radiation_source 'normal-focus sealed tube'
_diffrn_radiation_type MoK\a
_diffrn_radiation_wavelength 0.71069
_diffrn_reflns_av_R_equivalents 0.0016
_diffrn_reflns_av_sigmaI/netI 0.0318
_diffrn_reflns_limit_h_max 8
_diffrn_reflns_limit_h_min 0
_diffrn_reflns_limit_k_max 8
_diffrn_reflns_limit_k_min 0
_diffrn_reflns_limit_l_max 31
_diffrn_reflns_limit_l_min 0
_diffrn_reflns_number 1403
_diffrn_reflns_theta_full 25.02
_diffrn_reflns_theta_max 25.02
_diffrn_reflns_theta_min 1.54
_diffrn_standards_decay_% 0
_diffrn_standards_interval_count 50
_diffrn_standards_number 2
_exptl_absorpt_coefficient_mu 0.099
_exptl_absorpt_correction_type none
_exptl_crystal_colour orange--yellow
_exptl_crystal_density_diffrn 1.350
_exptl_crystal_density_method 'not measured'
_exptl_crystal_description block
_exptl_crystal_F_000 568
_exptl_crystal_size_max 0.70
_exptl_crystal_size_mid 0.60
_exptl_crystal_size_min 0.60
_refine_diff_density_max 0.105
_refine_diff_density_min -0.139
_refine_ls_extinction_method none
_refine_ls_goodness_of_fit_ref 1.089
_refine_ls_hydrogen_treatment constr
_refine_ls_matrix_type full
_refine_ls_number_parameters 184
_refine_ls_number_reflns 1402
_refine_ls_number_restraints 0
_refine_ls_restrained_S_all 1.089
_refine_ls_R_factor_all 0.0386
_refine_ls_R_factor_gt 0.0321
_refine_ls_shift/su_max 0.000
_refine_ls_shift/su_mean 0.000
_refine_ls_structure_factor_coef Fsqd
_refine_ls_weighting_details 'calc w=1/[\s^2^(Fo^2^)+(0.046P)^2^+0.1144P] where P=(Fo^2^+2Fc^2^)/3'
_refine_ls_weighting_scheme calc
_refine_ls_wR_factor_gt 0.0806
_refine_ls_wR_factor_ref 0.0821
_reflns_number_gt 1251
_reflns_number_total 1402
_reflns_threshold_expression I>2\s(I)
_cod_data_source_file gd1263.cif
_cod_data_source_block I
_cod_database_code 2013455
_cod_database_fobs_code 2013455

loop_
_symmetry_equiv_pos_as_xyz
'x, y, z'
'-x+1/2, -y, z+1/2'
'x+1/2, -y+1/2, -z'
'-x, y+1/2, -z+1/2'

loop_
_atom_site_label
_atom_site_fract_x
_atom_site_fract_y
_atom_site_fract_z
_atom_site_U_iso_or_equiv
_atom_site_adp_type
_atom_site_calc_flag
_atom_site_refinement_flags
_atom_site_occupancy
_atom_site_disorder_assembly
_atom_site_disorder_group
_atom_site_type_symbol
O1 -0.1625(2) 0.3863(2) 0.13520(5) 0.0468(4) Uani d . 1 . . O
O2 -0.2585(3) 0.9037(2) 0.14420(7) 0.0629(5) Uani d . 1 . . O
H2 -0.2620 1.0145 0.1497 0.094 Uiso calc R 1 . . H
O3 0.2292(3) 1.0727(3) 0.02961(7) 0.0768(6) Uani d . 1 . . O
O4 0.2156(2) 0.4687(2) 0.10493(6) 0.0588(5) Uani d . 1 . . O
N1 -0.2519(3) 0.2728(3) 0.17145(7) 0.0503(5) Uani d . 1 . . N
C1 -0.2593(3) 0.3753(3) 0.21300(8) 0.0447(5) Uani d . 1 . . C
C2 -0.3314(4) 0.3239(4) 0.26178(8) 0.0573(7) Uani d . 1 . . C
H2A -0.3880 0.2098 0.2673 0.069 Uiso calc R 1 . . H
C3 -0.3136(4) 0.4481(4) 0.29921(9) 0.0653(8) Uani d . 1 . . C
H3 -0.3570 0.4171 0.3314 0.078 Uiso calc R 1 . . H
C4 -0.2313(4) 0.6242(4) 0.29159(8) 0.0626(7) Uani d . 1 . . C
H4 -0.2221 0.7043 0.3189 0.075 Uiso calc R 1 . . H
C5 -0.1658(3) 0.6795(4) 0.24576(8) 0.0524(6) Uani d . 1 . . C
H5 -0.1147 0.7964 0.2410 0.063 Uiso calc R 1 . . H
C6 -0.1782(3) 0.5517(3) 0.20531(7) 0.0422(5) Uani d . 1 . . C
C7 -0.1187(3) 0.5508(3) 0.15564(7) 0.0402(5) Uani d . 1 . . C
C8 -0.0236(3) 0.6840(3) 0.12284(7) 0.0400(5) Uani d . 1 . . C
C9 -0.0968(3) 0.8624(3) 0.11798(8) 0.0453(5) Uani d . 1 . . C
C10 -0.0091(4) 0.9892(3) 0.08658(8) 0.0537(6) Uani d . 1 . . C
H10 -0.0601 1.1067 0.0832 0.064 Uiso calc R 1 . . H
C11 0.1551(4) 0.9397(3) 0.06028(8) 0.0511(6) Uani d . 1 . . C
C12 0.2349(4) 0.7671(3) 0.06542(8) 0.0489(6) Uani d . 1 . . C
H12 0.3467 0.7360 0.0480 0.059 Uiso calc R 1 . . H
C13 0.1462(3) 0.6413(3) 0.09678(7) 0.0428(5) Uani d . 1 . . C
C14 0.4028(6) 1.0292(5) 0.00236(13) 0.1065(14) Uani d . 1 . . C
H14A 0.5037 1.0009 0.0260 0.160 Uiso calc R 1 . . H
H14B 0.4402 1.1326 -0.0180 0.160 Uiso calc R 1 . . H
H14C 0.3803 0.9249 -0.0191 0.160 Uiso calc R 1 . . H
C15 0.4046(4) 0.4288(5) 0.08733(13) 0.0815(9) Uani d . 1 . . C
H15A 0.4050 0.4264 0.0510 0.122 Uiso calc R 1 . . H
H15B 0.4444 0.3112 0.1000 0.122 Uiso calc R 1 . . H
H15C 0.4920 0.5217 0.0991 0.122 Uiso calc R 1 . . H

loop_
_atom_site_aniso_label
_atom_site_aniso_U_11
_atom_site_aniso_U_22
_atom_site_aniso_U_33
_atom_site_aniso_U_12
_atom_site_aniso_U_13
_atom_site_aniso_U_23
O1 0.0534(9) 0.0436(8) 0.0434(7) -0.0012(8) 0.0028(8) -0.0020(7)
O2 0.0611(10) 0.0452(8) 0.0823(12) 0.0048(9) 0.0301(10) -0.0005(9)
O3 0.1018(15) 0.0642(11) 0.0643(10) 0.0044(13) 0.0402(11) 0.0156(9)
O4 0.0487(10) 0.0579(10) 0.0699(10) 0.0140(9) 0.0130(8) 0.0121(9)
N1 0.0522(11) 0.0432(10) 0.0555(11) -0.0049(10) 0.0053(10) 0.0080(9)
C1 0.0368(10) 0.0541(12) 0.0432(11) 0.0007(12) -0.0013(10) 0.0067(11)
C2 0.0427(13) 0.0757(17) 0.0535(13) -0.0030(13) 0.0026(11) 0.0218(13)
C3 0.0486(13) 0.106(2) 0.0409(12) 0.0040(17) 0.0010(11) 0.0122(14)
C4 0.0527(14) 0.0960(19) 0.0391(11) -0.0005(17) -0.0010(12) -0.0097(13)
C5 0.0454(13) 0.0679(15) 0.0438(11) -0.0047(13) -0.0028(11) -0.0103(11)
C6 0.0352(10) 0.0553(13) 0.0362(10) -0.0009(11) -0.0020(9) 0.0010(10)
C7 0.0376(10) 0.0425(11) 0.0407(10) -0.0002(10) -0.0036(9) -0.0022(9)
C8 0.0409(11) 0.0459(12) 0.0332(10) -0.0011(10) -0.0010(9) -0.0028(9)
C9 0.0458(12) 0.0452(12) 0.0449(11) 0.0015(11) 0.0065(10) -0.0060(10)
C10 0.0667(15) 0.0431(12) 0.0513(12) 0.0059(12) 0.0120(12) 0.0050(11)
C11 0.0672(16) 0.0504(14) 0.0358(11) -0.0025(14) 0.0097(11) 0.0014(10)
C12 0.0479(13) 0.0610(14) 0.0379(10) 0.0009(13) 0.0078(11) -0.0030(10)
C13 0.0448(12) 0.0482(12) 0.0355(9) 0.0035(11) -0.0020(10) -0.0011(10)
C14 0.134(3) 0.089(2) 0.096(2) 0.000(2) 0.077(3) 0.020(2)
C15 0.0470(14) 0.084(2) 0.113(2) 0.0213(16) 0.0110(16) 0.011(2)

loop_
_atom_type_symbol
_atom_type_description
_atom_type_scat_dispersion_real
_atom_type_scat_dispersion_imag
_atom_type_scat_source
C C 0.0033 0.0016 'International Tables Vol C Tables 4.2.6.8 and 6.1.1.4'
H H 0.0000 0.0000 'International Tables Vol C Tables 4.2.6.8 and 6.1.1.4'
N N 0.0061 0.0033 'International Tables Vol C Tables 4.2.6.8 and 6.1.1.4'
O O 0.0106 0.0060 'International Tables Vol C Tables 4.2.6.8 and 6.1.1.4'

loop_
_geom_angle_atom_site_label_1
_geom_angle_atom_site_label_2
_geom_angle_atom_site_label_3
_geom_angle
C7 O1 N1 110.34(16)
C9 O2 H2 109.5
C11 O3 C14 117.2(2)
C13 O4 C15 117.6(2)
C1 N1 O1 104.47(17)
N1 C1 C6 112.03(18)
N1 C1 C2 127.6(2)
C6 C1 C2 120.3(2)
C3 C2 C1 117.0(2)
C3 C2 H2A 121.5
C1 C2 H2A 121.5
C2 C3 C4 122.7(2)
C2 C3 H3 118.7
C4 C3 H3 118.7
C5 C4 C3 122.1(2)
C5 C4 H4 119.0
C3 C4 H4 119.0
C4 C5 C6 117.3(2)
C4 C5 H5 121.4
C6 C5 H5 121.4
C7 C6 C1 104.57(19)
C7 C6 C5 134.7(2)
C1 C6 C5 120.66(19)
O1 C7 C6 108.58(19)
O1 C7 C8 117.03(17)
C6 C7 C8 134.4(2)
C13 C8 C9 117.78(19)
C13 C8 C7 121.73(19)
C9 C8 C7 120.45(19)
O2 C9 C10 121.7(2)
O2 C9 C8 117.4(2)
C10 C9 C8 120.9(2)
C9 C10 C11 119.4(2)
C9 C10 H10 120.3
C11 C10 H10 120.3
O3 C11 C12 123.6(2)
O3 C11 C10 115.2(2)
C12 C11 C10 121.2(2)
C13 C12 C11 118.9(2)
C13 C12 H12 120.5
C11 C12 H12 120.5
O4 C13 C12 123.3(2)
O4 C13 C8 115.13(19)
C12 C13 C8 121.6(2)
O3 C14 H14A 109.5
O3 C14 H14B 109.5
H14A C14 H14B 109.5
O3 C14 H14C 109.5
H14A C14 H14C 109.5
H14B C14 H14C 109.5
O4 C15 H15A 109.5
O4 C15 H15B 109.5
H15A C15 H15B 109.5
O4 C15 H15C 109.5
H15A C15 H15C 109.5
H15B C15 H15C 109.5

loop_
_geom_bond_atom_site_label_1
_geom_bond_atom_site_label_2
_geom_bond_site_symmetry_2
_geom_bond_distance
_geom_bond_publ_flag
O1 C7 . 1.348(3) ?
O1 N1 . 1.408(2) ?
O2 C9 . 1.352(3) ?
O2 H2 . 0.8200 ?
O3 C11 . 1.363(3) ?
O3 C14 . 1.439(4) ?
O4 C13 . 1.363(3) ?
O4 C15 . 1.422(3) ?
N1 C1 . 1.328(3) ?
C1 C6 . 1.417(3) ?
C1 C2 . 1.432(3) ?
C2 C3 . 1.345(4) ?
C2 H2A . 0.9300 ?
C3 C4 . 1.417(4) ?
C3 H3 . 0.9300 ?
C4 C5 . 1.355(3) ?
C4 H4 . 0.9300 ?
C5 C6 . 1.419(3) ?
C5 H5 . 0.9300 ?
C6 C7 . 1.375(3) ?
C7 C8 . 1.458(3) ?
C8 C13 . 1.400(3) ?
C8 C9 . 1.400(3) ?
C9 C10 . 1.382(3) ?
C10 C11 . 1.382(3) ?
C10 H10 . 0.9300 ?
C11 C12 . 1.380(3) ?
C12 C13 . 1.379(3) ?
C12 H12 . 0.9300 ?
C14 H14A . 0.9600 ?
C14 H14B . 0.9600 ?
C14 H14C . 0.9600 ?
C15 H15A . 0.9600 ?
C15 H15B . 0.9600 ?
C15 H15C . 0.9600 ?

loop_
_geom_torsion_atom_site_label_1
_geom_torsion_atom_site_label_2
_geom_torsion_atom_site_label_3
_geom_torsion_atom_site_label_4
_geom_torsion
C7 O1 N1 C1 0.2(2)
O1 N1 C1 C6 0.0(2)
O1 N1 C1 C2 -177.9(2)
N1 C1 C2 C3 176.2(2)
C6 C1 C2 C3 -1.6(3)
C1 C2 C3 C4 1.3(4)
C2 C3 C4 C5 0.3(4)
C3 C4 C5 C6 -1.5(4)
N1 C1 C6 C7 -0.3(3)
C2 C1 C6 C7 177.8(2)
N1 C1 C6 C5 -177.6(2)
C2 C1 C6 C5 0.5(3)
C4 C5 C6 C7 -175.3(2)
C4 C5 C6 C1 1.1(3)
N1 O1 C7 C6 -0.4(2)
N1 O1 C7 C8 179.57(18)
C1 C6 C7 O1 0.4(2)
C5 C6 C7 O1 177.2(2)
C1 C6 C7 C8 -179.6(2)
C5 C6 C7 C8 -2.8(4)
O1 C7 C8 C13 -54.2(3)
C6 C7 C8 C13 125.8(3)
O1 C7 C8 C9 128.2(2)
C6 C7 C8 C9 -51.9(3)
C13 C8 C9 O2 -178.54(19)
C7 C8 C9 O2 -0.8(3)
C13 C8 C9 C10 3.0(3)
C7 C8 C9 C10 -179.3(2)
O2 C9 C10 C11 -179.5(2)
C8 C9 C10 C11 -1.1(3)
C14 O3 C11 C12 -1.5(4)
C14 O3 C11 C10 178.6(3)
C9 C10 C11 O3 178.9(2)
C9 C10 C11 C12 -1.0(4)
O3 C11 C12 C13 -178.7(2)
C10 C11 C12 C13 1.2(3)
C15 O4 C13 C12 11.3(3)
C15 O4 C13 C8 -168.5(2)
C11 C12 C13 O4 -178.9(2)
C11 C12 C13 C8 0.9(3)
C9 C8 C13 O4 176.89(19)
C7 C8 C13 O4 -0.8(3)
C9 C8 C13 C12 -2.9(3)
C7 C8 C13 C12 179.4(2)

loop_
_cod_related_entry_id
_cod_related_entry_database
_cod_related_entry_code
1 ChemSpider 21134472
